data_1516616
loop_
_publ_author_name
'Hopfner, Matthias'
'Wei\&s, Harald'
'Meissner, Dieter'
'Heinemann, Frank W.'
'Kisch, Horst'

_publ_section_title
;
 Semiconductor photocatalysis type B: synthesis of unsaturated \a-amino
 esters from imines and olefins photocatalyzed by silica-supported cadmium
 sulfide
;
_journal_issue 9
_journal_name_full 'Photochemical &amp; Photobiological Sciences'
_journal_page_first 696
_journal_page_last 703
_journal_paper_doi 10.1039/b204569a
_journal_volume 1
_journal_year 2002
_chemical_formula_sum 'C20 H23 N O2'
_chemical_formula_weight 309.39
_chemical_name_systematic ?
_space_group_IT_number 14
_symmetry_cell_setting monoclinic
_symmetry_space_group_name_Hall '-P 2yn'
_symmetry_space_group_name_H-M 'P 1 21/n 1'
_atom_sites_solution_hydrogens difmap
_atom_sites_solution_primary direct
_atom_sites_solution_secondary difmap
_audit_creation_method SHELXL-97
_cell_angle_alpha 90.00
_cell_angle_beta 91.020(10)
_cell_angle_gamma 90.00
_cell_formula_units_Z 4
_cell_length_a 9.8010(10)
_cell_length_b 17.753(3)
_cell_length_c 10.0680(10)
_cell_measurement_reflns_used 36
_cell_measurement_temperature 295(2)
_cell_measurement_theta_max 11.60
_cell_measurement_theta_min 4.10
_cell_volume 1751.5(4)
_computing_cell_refinement 'XSCAnS 2.20 (Siemens An. X-Ray Instr., 1996)'
_computing_data_collection 'XSCAnS 2.20 (Siemens An. X-Ray Instr., 1996)'
_computing_data_reduction 'XSCAnS 2.20 (Siemens An. X-Ray Instr., 1996)'
_computing_molecular_graphics 'SHELXTL 5.1 (Bruker AXS, 1998)'
_computing_publication_material 'SHELXTL 5.1 (Bruker AXS, 1998)'
_computing_structure_refinement 'SHELXTL 5.1 (Bruker AXS, 1998)'
_computing_structure_solution 'SHELXTL 5.1 (Bruker AXS, 1998)'
_diffrn_ambient_temperature 295(2)
_diffrn_measured_fraction_theta_full 1.000
_diffrn_measured_fraction_theta_max 1.000
_diffrn_measurement_device_type 'Siemens P4'
_diffrn_measurement_method 'profile data from \w-scans'
_diffrn_radiation_monochromator graphite
_diffrn_radiation_source 'fine-focus sealed tube'
_diffrn_radiation_type MoK\a
_diffrn_radiation_wavelength 0.71073
_diffrn_reflns_av_R_equivalents 0.0230
_diffrn_reflns_av_sigmaI/netI 0.0708
_diffrn_reflns_limit_h_max 1
_diffrn_reflns_limit_h_min -12
_diffrn_reflns_limit_k_max 21
_diffrn_reflns_limit_k_min -1
_diffrn_reflns_limit_l_max 12
_diffrn_reflns_limit_l_min -12
_diffrn_reflns_number 4325
_diffrn_reflns_theta_full 25.99
_diffrn_reflns_theta_max 25.99
_diffrn_reflns_theta_min 2.29
_diffrn_standards_decay_% 2.73
_diffrn_standards_interval_count 100
_diffrn_standards_number 3
_exptl_absorpt_coefficient_mu 0.075
_exptl_crystal_colour colorless
_exptl_crystal_density_diffrn 1.173
_exptl_crystal_density_method 'not measured'
_exptl_crystal_description fragment
_exptl_crystal_F_000 664
_exptl_crystal_size_max 0.42
_exptl_crystal_size_mid 0.35
_exptl_crystal_size_min 0.25
_refine_diff_density_max 0.136
_refine_diff_density_min -0.208
_refine_diff_density_rms 0.040
_refine_ls_extinction_method none
_refine_ls_goodness_of_fit_ref 1.012
_refine_ls_hydrogen_treatment noref
_refine_ls_matrix_type full
_refine_ls_number_parameters 208
_refine_ls_number_reflns 3426
_refine_ls_number_restraints 0
_refine_ls_restrained_S_all 1.012
_refine_ls_R_factor_all 0.1424
_refine_ls_R_factor_gt 0.0627
_refine_ls_shift/su_max 0.001
_refine_ls_shift/su_mean 0.000
_refine_ls_structure_factor_coef Fsqd
_refine_ls_weighting_details 'calc w=1/[\s^2^(Fo^2^)+(0.0614P)^2^+0.0000P] where P=(Fo^2^+2Fc^2^)/3'
_refine_ls_weighting_scheme calc
_refine_ls_wR_factor_gt 0.1196
_refine_ls_wR_factor_ref 0.1508
_reflns_number_gt 1750
_reflns_number_total 3426
_reflns_threshold_expression >2sigma(I)
_cod_data_source_file b204569a.txt
_cod_data_source_block mh9902
_cod_original_sg_symbol_H-M P2(1)/n
_cod_database_code 1516616

loop_
_symmetry_equiv_pos_as_xyz
'x, y, z'
'-x+1/2, y+1/2, -z+1/2'
'-x, -y, -z'
'x-1/2, -y-1/2, z-1/2'

loop_
_atom_site_label
_atom_site_type_symbol
_atom_site_fract_x
_atom_site_fract_y
_atom_site_fract_z
_atom_site_U_iso_or_equiv
_atom_site_adp_type
_atom_site_occupancy
_atom_site_symmetry_multiplicity
_atom_site_calc_flag
N1 N 0.0666(2) 0.11498(12) 0.4296(2) 0.0476(6) Uani 1 1 d
O1 O 0.1722(2) 0.00489(12) 0.6142(2) 0.0739(7) Uani 1 1 d
O2 O 0.33057(18) 0.09154(11) 0.6481(2) 0.0622(6) Uani 1 1 d
C1 C 0.1080(3) 0.13344(14) 0.5662(2) 0.0428(6) Uani 1 1 d
C2 C -0.0228(3) 0.12378(15) 0.6520(2) 0.0462(7) Uani 1 1 d
C3 C -0.1356(3) 0.17620(16) 0.6120(3) 0.0549(8) Uani 1 1 d
C4 C -0.2595(3) 0.15646(17) 0.5795(3) 0.0635(9) Uani 1 1 d
C5 C -0.3749(3) 0.2092(2) 0.5513(4) 0.0886(11) Uani 1 1 d
C6 C 0.0066(3) 0.13109(18) 0.8008(3) 0.0653(9) Uani 1 1 d
C12 C 0.1584(3) 0.10274(14) 0.3270(2) 0.0434(6) Uani 1 1 d
C13 C 0.1110(3) 0.06544(15) 0.2131(3) 0.0533(7) Uani 1 1 d
C14 C 0.1953(4) 0.05393(18) 0.1070(3) 0.0683(9) Uani 1 1 d
C15 C 0.3285(4) 0.07907(19) 0.1102(3) 0.0706(9) Uani 1 1 d
C16 C 0.3762(3) 0.11601(17) 0.2219(3) 0.0624(8) Uani 1 1 d
C17 C 0.2938(3) 0.12767(16) 0.3297(3) 0.0518(7) Uani 1 1 d
C18 C 0.1621(3) 0.21428(15) 0.5766(3) 0.0451(7) Uani 1 1 d
C19 C 0.2367(3) 0.23985(16) 0.6872(3) 0.0527(7) Uani 1 1 d
C20 C 0.2765(3) 0.31449(18) 0.6961(3) 0.0663(9) Uani 1 1 d
C21 C 0.2442(3) 0.36437(17) 0.5974(4) 0.0687(9) Uani 1 1 d
C22 C 0.1712(3) 0.34043(16) 0.4882(3) 0.0633(9) Uani 1 1 d
C23 C 0.1297(3) 0.26622(15) 0.4775(3) 0.0526(7) Uani 1 1 d
C24 C 0.2059(3) 0.06988(16) 0.6121(3) 0.0473(7) Uani 1 1 d
C25 C 0.4241(3) 0.03278(19) 0.6898(4) 0.0819(11) Uani 1 1 d
H1 H -0.0007 0.0856 0.4272 0.080 Uiso 1 1 d
H2 H -0.0541 0.0727 0.6319 0.080 Uiso 1 1 d
H3 H -0.1177 0.2280 0.6215 0.080 Uiso 1 1 d
H4 H -0.2841 0.1007 0.5702 0.080 Uiso 1 1 d
H5A H -0.4536 0.1977 0.6072 0.080 Uiso 1 1 d
H5B H -0.4169 0.1974 0.4689 0.080 Uiso 1 1 d
H5C H -0.3437 0.2626 0.5607 0.080 Uiso 1 1 d
H6A H -0.0706 0.1166 0.8505 0.080 Uiso 1 1 d
H6B H 0.0201 0.1852 0.8217 0.080 Uiso 1 1 d
H6C H 0.0901 0.1012 0.8290 0.080 Uiso 1 1 d
H13 H 0.0190 0.0465 0.2101 0.080 Uiso 1 1 d
H14 H 0.1535 0.0282 0.0305 0.080 Uiso 1 1 d
H15 H 0.3899 0.0715 0.0347 0.080 Uiso 1 1 d
H16 H 0.4743 0.1364 0.2277 0.080 Uiso 1 1 d
H17 H 0.3265 0.1545 0.4033 0.080 Uiso 1 1 d
H19 H 0.2624 0.2039 0.7552 0.080 Uiso 1 1 d
H20 H 0.3278 0.3278 0.7712 0.080 Uiso 1 1 d
H21 H 0.2713 0.4144 0.6043 0.080 Uiso 1 1 d
H22 H 0.1392 0.3738 0.4193 0.080 Uiso 1 1 d
H23 H 0.0797 0.2496 0.4026 0.080 Uiso 1 1 d
H25A H 0.3837 0.0051 0.7598 0.080 Uiso 1 1 d
H25B H 0.5118 0.0517 0.6994 0.080 Uiso 1 1 d
H25C H 0.4366 -0.0021 0.6233 0.080 Uiso 1 1 d

loop_
_atom_site_aniso_label
_atom_site_aniso_U_11
_atom_site_aniso_U_22
_atom_site_aniso_U_33
_atom_site_aniso_U_23
_atom_site_aniso_U_13
_atom_site_aniso_U_12
N1 0.0382(12) 0.0600(15) 0.0447(12) -0.0074(11) 0.0012(10) -0.0076(11)
O1 0.0567(14) 0.0474(13) 0.1172(19) 0.0006(12) -0.0102(12) -0.0033(11)
O2 0.0411(11) 0.0591(12) 0.0859(15) 0.0154(11) -0.0135(10) -0.0004(10)
C1 0.0384(15) 0.0445(15) 0.0453(16) -0.0012(13) -0.0020(12) -0.0027(13)
C2 0.0410(15) 0.0493(16) 0.0484(15) 0.0006(13) 0.0042(13) 0.0003(13)
C3 0.0450(17) 0.0559(18) 0.0639(19) -0.0036(15) 0.0084(15) -0.0020(15)
C4 0.0474(18) 0.069(2) 0.074(2) -0.0012(17) 0.0045(16) 0.0020(17)
C5 0.050(2) 0.107(3) 0.109(3) 0.009(2) 0.000(2) 0.011(2)
C6 0.064(2) 0.082(2) 0.0500(17) 0.0012(16) 0.0122(15) -0.0104(18)
C12 0.0474(16) 0.0403(15) 0.0425(15) 0.0015(12) -0.0005(13) 0.0041(13)
C13 0.0614(18) 0.0507(17) 0.0476(16) 0.0010(14) -0.0015(15) 0.0036(15)
C14 0.092(3) 0.065(2) 0.0484(19) -0.0070(15) -0.0002(19) 0.007(2)
C15 0.086(3) 0.071(2) 0.056(2) 0.0041(18) 0.0220(19) 0.017(2)
C16 0.0550(19) 0.064(2) 0.069(2) 0.0083(17) 0.0139(17) 0.0089(16)
C17 0.0489(17) 0.0553(17) 0.0513(17) -0.0003(14) 0.0027(14) 0.0036(15)
C18 0.0361(15) 0.0511(16) 0.0482(16) -0.0010(14) 0.0038(13) -0.0008(13)
C19 0.0513(17) 0.0541(18) 0.0527(17) -0.0024(14) -0.0008(15) -0.0084(15)
C20 0.065(2) 0.067(2) 0.067(2) -0.0102(18) 0.0026(17) -0.0154(18)
C21 0.068(2) 0.054(2) 0.085(2) -0.0063(19) 0.020(2) -0.0131(17)
C22 0.065(2) 0.0535(19) 0.072(2) 0.0135(17) 0.0122(18) 0.0014(17)
C23 0.0496(17) 0.0521(18) 0.0564(17) 0.0037(15) 0.0075(14) -0.0013(15)
C24 0.0403(16) 0.0497(18) 0.0518(17) -0.0013(14) 0.0004(13) -0.0039(14)
C25 0.050(2) 0.078(2) 0.117(3) 0.022(2) -0.011(2) 0.0099(18)

loop_
_atom_type_symbol
_atom_type_description
_atom_type_scat_dispersion_real
_atom_type_scat_dispersion_imag
_atom_type_scat_source
C C 0.0033 0.0016 'International Tables Vol C Tables 4.2.6.8 and 6.1.1.4'
H H 0.0000 0.0000 'International Tables Vol C Tables 4.2.6.8 and 6.1.1.4'
N N 0.0061 0.0033 'International Tables Vol C Tables 4.2.6.8 and 6.1.1.4'
O O 0.0106 0.0060 'International Tables Vol C Tables 4.2.6.8 and 6.1.1.4'

loop_
_geom_angle_atom_site_label_1
_geom_angle_atom_site_label_2
_geom_angle_atom_site_label_3
_geom_angle
C12 N1 C1 123.9(2)
C12 N1 H1 113.4
C1 N1 H1 111.7
C24 O2 C25 116.5(2)
N1 C1 C18 111.3(2)
N1 C1 C24 106.1(2)
C18 C1 C24 116.8(2)
N1 C1 C2 106.08(19)
C18 C1 C2 110.5(2)
C24 C1 C2 105.3(2)
C3 C2 C6 109.7(2)
C3 C2 C1 113.1(2)
C6 C2 C1 113.0(2)
C3 C2 H2 107.1
C6 C2 H2 109.6
C1 C2 H2 104.2
C4 C3 C2 125.7(3)
C4 C3 H3 117.4
C2 C3 H3 116.5
C3 C4 C5 125.5(3)
C3 C4 H4 120.0
C5 C4 H4 114.5
C4 C5 H5A 111.0
C4 C5 H5B 110.2
H5A C5 H5B 97.1
C4 C5 H5C 110.3
H5A C5 H5C 112.6
H5B C5 H5C 115.0
C2 C6 H6A 110.9
C2 C6 H6B 108.2
H6A C6 H6B 104.8
C2 C6 H6C 111.6
H6A C6 H6C 110.9
H6B C6 H6C 110.1
C13 C12 C17 118.0(2)
C13 C12 N1 118.1(2)
C17 C12 N1 124.0(2)
C14 C13 C12 120.8(3)
C14 C13 H13 119.9
C12 C13 H13 119.4
C13 C14 C15 121.0(3)
C13 C14 H14 115.6
C15 C14 H14 123.4
C16 C15 C14 118.7(3)
C16 C15 H15 119.4
C14 C15 H15 121.9
C15 C16 C17 121.3(3)
C15 C16 H16 121.2
C17 C16 H16 117.5
C16 C17 C12 120.3(3)
C16 C17 H17 120.3
C12 C17 H17 119.3
C23 C18 C19 117.7(3)
C23 C18 C1 119.8(2)
C19 C18 C1 122.3(2)
C20 C19 C18 120.4(3)
C20 C19 H19 121.1
C18 C19 H19 118.4
C21 C20 C19 120.9(3)
C21 C20 H20 122.8
C19 C20 H20 116.3
C20 C21 C22 119.6(3)
C20 C21 H21 120.2
C22 C21 H21 120.1
C21 C22 C23 120.5(3)
C21 C22 H22 123.3
C23 C22 H22 116.1
C22 C23 C18 120.9(3)
C22 C23 H23 120.7
C18 C23 H23 118.5
O1 C24 O2 121.8(3)
O1 C24 C1 122.5(2)
O2 C24 C1 115.7(2)
O2 C25 H25A 108.5
O2 C25 H25B 110.5
H25A C25 H25B 120.6
O2 C25 H25C 111.4
H25A C25 H25C 104.7
H25B C25 H25C 100.6

loop_
_geom_bond_atom_site_label_1
_geom_bond_atom_site_label_2
_geom_bond_distance
N1 C12 1.400(3)
N1 C1 1.464(3)
N1 H1 0.8410
O1 C24 1.200(3)
O2 C24 1.325(3)
O2 C25 1.446(3)
C1 C18 1.533(3)
C1 C24 1.546(4)
C1 C2 1.567(3)
C2 C3 1.495(4)
C2 C6 1.526(4)
C2 H2 0.9775
C3 C4 1.300(4)
C3 H3 0.9411
C4 C5 1.492(4)
C4 H4 1.0235
C5 H5A 0.9841
C5 H5B 0.9426
C5 H5C 1.0004
C6 H6A 0.9500
C6 H6B 0.9919
C6 H6C 1.0117
C12 C13 1.396(4)
C12 C17 1.398(4)
C13 C14 1.377(4)
C13 H13 0.9623
C14 C15 1.380(4)
C14 H14 0.9791
C15 C16 1.377(4)
C15 H15 0.9876
C16 C17 1.380(4)
C16 H16 1.0275
C17 H17 0.9333
C18 C23 1.391(3)
C18 C19 1.396(3)
C19 C20 1.384(4)
C19 H19 0.9671
C20 C21 1.364(4)
C20 H20 0.9318
C21 C22 1.369(4)
C21 H21 0.9297
C22 C23 1.382(4)
C22 H22 0.9603
C23 H23 0.9400
C25 H25A 0.9508
C25 H25B 0.9257
C25 H25C 0.9213
